data_7019149
loop_
_publ_author_name
'Ikpo, Nduka'
'Hoffmann, Christian'
'Dawe, Louise N.'
'Kerton, Francesca M.'

_publ_section_title
;
 Ring-opening polymerization of \e-caprolactone by lithium
 piperazinyl-aminephenolate complexes: synthesis, characterization and
 kinetic studies.
;
_journal_issue 22
_journal_name_full 'Dalton transactions (Cambridge, England : 2003)'
_journal_page_first 6651
_journal_page_last 6660
_journal_paper_doi 10.1039/c2dt30276d
_journal_volume 41
_journal_year 2012
_chemical_formula_moiety 'C66 H111 Li3 N6 O3'
_chemical_formula_sum 'C66 H111 Li3 N6 O3'
_chemical_formula_weight 1057.46
_chemical_name_systematic
;
?
;
_space_group_IT_number 2
_symmetry_cell_setting triclinic
_symmetry_Int_Tables_number 2
_symmetry_space_group_name_Hall '-P 1'
_symmetry_space_group_name_H-M 'P -1'
_atom_sites_solution_hydrogens geom
_atom_sites_solution_primary direct
_atom_sites_solution_secondary difmap
_audit_creation_method SHELXL-97
_cell_angle_alpha 107.574(3)
_cell_angle_beta 103.944(5)
_cell_angle_gamma 90.860(4)
_cell_formula_units_Z 2
_cell_length_a 9.905(2)
_cell_length_b 18.234(5)
_cell_length_c 20.026(6)
_cell_measurement_reflns_used 13077
_cell_measurement_temperature 153(2)
_cell_measurement_theta_max 30.5914
_cell_measurement_theta_min 2.2634
_cell_volume 3331.3(15)
_computing_cell_refinement 'CrystalClear (Rigaku/MSC Inc., 2005)'
_computing_data_collection 'CrystalClear (Rigaku/MSC Inc., 2005)'
_computing_data_reduction 'CrystalClear (Rigaku/MSC Inc., 2005)'
_computing_molecular_graphics 'CrystalStructure3.7.0(Rigaku/MSC Inc.,2005)'
_computing_publication_material 'CrystalStructure3.7.0(Rigaku/MSC Inc.,2005)'
_computing_structure_refinement 'SHELXL-97 (Sheldrick, 1997)'
_computing_structure_solution 'SIR92 (Altomare et al, 1994)'
_diffrn_ambient_temperature 153(2)
_diffrn_detector_area_resol_mean 14.63
_diffrn_measured_fraction_theta_full 0.996
_diffrn_measured_fraction_theta_max 0.996
_diffrn_measurement_device_type 'Rigaku Saturn'
_diffrn_measurement_method \w
_diffrn_radiation_monochromator 'graphite - Rigaku SHINE'
_diffrn_radiation_source 'fine-focus sealed tube'
_diffrn_radiation_type MoK\a
_diffrn_radiation_wavelength 0.71075
_diffrn_reflns_av_R_equivalents 0.0313
_diffrn_reflns_av_sigmaI/netI 0.0384
_diffrn_reflns_limit_h_max 12
_diffrn_reflns_limit_h_min -12
_diffrn_reflns_limit_k_max 22
_diffrn_reflns_limit_k_min -22
_diffrn_reflns_limit_l_max 25
_diffrn_reflns_limit_l_min -25
_diffrn_reflns_number 32540
_diffrn_reflns_theta_full 26.50
_diffrn_reflns_theta_max 26.50
_diffrn_reflns_theta_min 2.50
_exptl_absorpt_coefficient_mu 0.063
_exptl_absorpt_correction_T_max 0.9939
_exptl_absorpt_correction_T_min 0.9879
_exptl_absorpt_correction_type numerical
_exptl_absorpt_process_details '(T. Higashi, 2000)'
_exptl_crystal_colour Colorless
_exptl_crystal_density_diffrn 1.054
_exptl_crystal_density_method 'not measured'
_exptl_crystal_description Prism
_exptl_crystal_F_000 1164
_exptl_crystal_size_max 0.28
_exptl_crystal_size_mid 0.26
_exptl_crystal_size_min 0.24
_refine_diff_density_max 1.353
_refine_diff_density_min -0.472
_refine_diff_density_rms 0.054
_refine_ls_extinction_method none
_refine_ls_goodness_of_fit_ref 1.104
_refine_ls_hydrogen_treatment constr
_refine_ls_matrix_type full
_refine_ls_number_parameters 749
_refine_ls_number_reflns 13769
_refine_ls_number_restraints 80
_refine_ls_restrained_S_all 1.105
_refine_ls_R_factor_all 0.1174
_refine_ls_R_factor_gt 0.1008
_refine_ls_shift/su_max 0.003
_refine_ls_shift/su_mean 0.000
_refine_ls_structure_factor_coef Fsqd
_refine_ls_weighting_details 'calc w=1/[\s^2^(Fo^2^)+(0.1451P)^2^+1.5404P] where P=(Fo^2^+2Fc^2^)/3'
_refine_ls_weighting_scheme calc
_refine_ls_wR_factor_gt 0.2768
_refine_ls_wR_factor_ref 0.2940
_reflns_number_gt 11046
_reflns_number_total 13769
_reflns_threshold_expression >2sigma(I)
_cod_data_source_file c2dt30276d.txt
_cod_data_source_block 3
_cod_depositor_comments
;
The following automatic conversions were performed:

'_exptl_absorpt_correction_type' value 'Numerical' changed to
'numerical' according to
/home/saulius/struct/CIF-dictionaries/cif_core.dic dictionary named
'cif_core.dic' version 2.4.1 from 2010-06-29.

Automatic conversion script
Id: cif_fix_values 1715 2011-07-08 13:25:40Z adriana 
;
_cod_original_cell_volume 3331.4(15)
_cod_database_code 7019149

loop_
_symmetry_equiv_pos_as_xyz
'x, y, z'
'-x, -y, -z'

loop_
_atom_site_label
_atom_site_type_symbol
_atom_site_fract_x
_atom_site_fract_y
_atom_site_fract_z
_atom_site_U_iso_or_equiv
_atom_site_adp_type
_atom_site_occupancy
_atom_site_symmetry_multiplicity
_atom_site_calc_flag
_atom_site_refinement_flags
_atom_site_disorder_assembly
_atom_site_disorder_group
O1 O 0.73557(18) 0.77115(10) 0.11829(10) 0.0468(4) Uani 1 1 d . A .
O2 O 0.90949(18) 0.92211(10) 0.23911(10) 0.0474(4) Uani 1 1 d . A .
O3 O 0.9327(2) 0.75771(11) 0.26636(10) 0.0521(5) Uani 1 1 d . . .
N1 N 0.9057(2) 0.63384(12) 0.08268(12) 0.0463(5) Uani 1 1 d . . .
N2 N 0.9872(3) 0.49392(14) 0.11519(14) 0.0571(6) Uani 1 1 d . . .
N3 N 0.8981(2) 0.93575(12) 0.08856(11) 0.0436(5) Uani 1 1 d . A .
N4 N 0.7300(3) 0.93711(15) -0.05116(13) 0.0585(6) Uani 1 1 d . . .
N5 N 1.2253(2) 0.84975(14) 0.32296(12) 0.0510(6) Uani 1 1 d . . .
N6 N 1.3901(2) 0.99762(14) 0.39746(13) 0.0541(6) Uani 1 1 d . . .
C1 C 0.8195(3) 0.55893(15) 0.04743(16) 0.0529(7) Uani 1 1 d . . .
H1A H 0.8443 0.5315 0.0018 0.063 Uiso 1 1 calc R . .
H1B H 0.7196 0.5681 0.0351 0.063 Uiso 1 1 calc R . .
C2 C 0.8419(3) 0.50957(17) 0.09648(17) 0.0564(7) Uani 1 1 d . . .
H2A H 0.8139 0.5363 0.1413 0.068 Uiso 1 1 calc R . .
H2B H 0.7822 0.4601 0.0720 0.068 Uiso 1 1 calc R . .
C3 C 1.0076(4) 0.4462(2) 0.1624(2) 0.0720(9) Uani 1 1 d . . .
H3A H 1.1060 0.4363 0.1743 0.086 Uiso 1 1 calc R . .
H3B H 0.9493 0.3971 0.1377 0.086 Uiso 1 1 calc R . .
H3C H 0.9811 0.4731 0.2070 0.086 Uiso 1 1 calc R . .
C4 C 1.0741(3) 0.56762(17) 0.15073(17) 0.0589(7) Uani 1 1 d . . .
H4A H 1.1737 0.5579 0.1632 0.071 Uiso 1 1 calc R . .
H4B H 1.0492 0.5952 0.1962 0.071 Uiso 1 1 calc R . .
C5 C 1.0529(3) 0.61692(16) 0.10156(17) 0.0538(7) Uani 1 1 d . . .
H5A H 1.1136 0.6660 0.1259 0.065 Uiso 1 1 calc R . .
H5B H 1.0803 0.5898 0.0567 0.065 Uiso 1 1 calc R . .
C6 C 0.8930(3) 0.67921(15) 0.03196(15) 0.0489(6) Uani 1 1 d . . .
H6A H 0.9332 0.6518 -0.0084 0.059 Uiso 1 1 calc R . .
H6B H 0.9484 0.7299 0.0576 0.059 Uiso 1 1 calc R . .
C7 C 0.7447(3) 0.69252(15) 0.00124(15) 0.0477(6) Uani 1 1 d . . .
C8 C 0.6837(3) 0.66119(16) -0.07214(15) 0.0536(7) Uani 1 1 d . . .
H8 H 0.7382 0.6331 -0.1025 0.064 Uiso 1 1 calc R . .
C9 C 0.5464(3) 0.66913(18) -0.10299(16) 0.0564(7) Uani 1 1 d . . .
C10 C 0.4781(3) 0.6387(2) -0.18441(17) 0.0692(9) Uani 1 1 d . . .
C11 C 0.5723(4) 0.5883(3) -0.2256(2) 0.116(2) Uani 1 1 d . . .
H11A H 0.5908 0.5436 -0.2083 0.139 Uiso 1 1 calc R . .
H11B H 0.6607 0.6186 -0.2173 0.139 Uiso 1 1 calc R . .
H11C H 0.5258 0.5704 -0.2775 0.139 Uiso 1 1 calc R . .
C12 C 0.3400(4) 0.5909(3) -0.1985(2) 0.0892(13) Uani 1 1 d . . .
H12A H 0.3582 0.5461 -0.1815 0.107 Uiso 1 1 calc R . .
H12B H 0.2947 0.5733 -0.2506 0.107 Uiso 1 1 calc R . .
H12C H 0.2786 0.6228 -0.1724 0.107 Uiso 1 1 calc R . .
C13 C 0.4483(5) 0.7085(3) -0.2116(2) 0.0891(12) Uani 1 1 d . . .
H13A H 0.3874 0.7414 -0.1850 0.107 Uiso 1 1 calc R . .
H13B H 0.5370 0.7400 -0.2028 0.107 Uiso 1 1 calc R . .
C14 C 0.3810(9) 0.6819(5) -0.2876(4) 0.182(3) Uani 1 1 d . . .
H14A H 0.3619 0.7264 -0.3051 0.218 Uiso 1 1 calc R . .
H14B H 0.2929 0.6512 -0.2960 0.218 Uiso 1 1 calc R . .
H14C H 0.4422 0.6499 -0.3137 0.218 Uiso 1 1 calc R . .
C15 C 0.4707(3) 0.70921(18) -0.05448(16) 0.0569(7) Uani 1 1 d . . .
H15 H 0.3752 0.7145 -0.0738 0.068 Uiso 1 1 calc R . .
C16 C 0.5259(3) 0.74144(16) 0.01945(15) 0.0499(6) Uani 1 1 d . . .
C17 C 0.4314(3) 0.77619(18) 0.06985(16) 0.0551(7) Uani 1 1 d . . .
C18 C 0.2778(3) 0.7716(2) 0.02712(19) 0.0747(10) Uani 1 1 d . . .
H18A H 0.2717 0.8004 -0.0075 0.090 Uiso 1 1 calc R . .
H18B H 0.2212 0.7941 0.0609 0.090 Uiso 1 1 calc R . .
H18C H 0.2427 0.7175 0.0009 0.090 Uiso 1 1 calc R . .
C19 C 0.4783(3) 0.86152(18) 0.11234(19) 0.0644(8) Uani 1 1 d . . .
H19A H 0.4743 0.8909 0.0784 0.077 Uiso 1 1 calc R . .
H19B H 0.5743 0.8664 0.1421 0.077 Uiso 1 1 calc R . .
H19C H 0.4163 0.8817 0.1437 0.077 Uiso 1 1 calc R . .
C20 C 0.4365(3) 0.73138(18) 0.12436(16) 0.0565(7) Uani 1 1 d . . .
H20A H 0.5292 0.7446 0.1598 0.068 Uiso 1 1 calc R . .
H20B H 0.3656 0.7496 0.1514 0.068 Uiso 1 1 calc R . .
C21 C 0.4118(4) 0.6443(2) 0.0923(2) 0.0744(10) Uani 1 1 d . . .
H21A H 0.4187 0.6214 0.1312 0.089 Uiso 1 1 calc R . .
H21B H 0.4822 0.6252 0.0659 0.089 Uiso 1 1 calc R . .
H21C H 0.3184 0.6300 0.0588 0.089 Uiso 1 1 calc R . .
C22 C 0.6693(3) 0.73697(15) 0.04860(14) 0.0453(6) Uani 1 1 d . A .
C23 C 0.9169(3) 0.88550(17) 0.01877(15) 0.0535(7) Uani 1 1 d . . .
H23A H 0.9526 0.8370 0.0252 0.064 Uiso 1 1 calc R . .
H23B H 0.9876 0.9118 0.0041 0.064 Uiso 1 1 calc R . .
C24 C 0.7834(3) 0.86637(17) -0.04030(15) 0.0558(7) Uani 1 1 d . . .
H24A H 0.8005 0.8326 -0.0859 0.067 Uiso 1 1 calc R . .
H24B H 0.7132 0.8381 -0.0270 0.067 Uiso 1 1 calc R . .
C25 C 0.6023(4) 0.9198(2) -0.10897(18) 0.0800(11) Uani 1 1 d . . .
H25A H 0.6210 0.8878 -0.1542 0.096 Uiso 1 1 calc R . .
H25B H 0.5681 0.9681 -0.1152 0.096 Uiso 1 1 calc R . .
H25C H 0.5315 0.8920 -0.0966 0.096 Uiso 1 1 calc R . .
C26 C 0.7040(3) 0.98490(18) 0.01648(15) 0.0565(7) Uani 1 1 d . . .
H26A H 0.6334 0.9567 0.0296 0.068 Uiso 1 1 calc R . .
H26B H 0.6661 1.0329 0.0099 0.068 Uiso 1 1 calc R . .
C27 C 0.8365(3) 1.00517(16) 0.07693(15) 0.0490(6) Uani 1 1 d . . .
H27A H 0.9050 1.0360 0.0650 0.059 Uiso 1 1 calc R . .
H27B H 0.8159 1.0373 0.1222 0.059 Uiso 1 1 calc R . .
C28 C 1.0369(3) 0.95855(16) 0.14162(14) 0.0469(6) Uani 1 1 d . A .
H28A H 1.1019 0.9798 0.1200 0.056 Uiso 1 1 calc R . .
H28B H 1.0748 0.9122 0.1522 0.056 Uiso 1 1 calc R . .
C29 C 1.0293(2) 1.01776(15) 0.21112(14) 0.0438(6) Uani 1 1 d . . .
C30 C 1.0875(3) 1.09339(16) 0.22920(15) 0.0491(6) Uani 1 1 d . A .
H30 H 1.1389 1.1057 0.1990 0.059 Uiso 1 1 calc R . .
C31 C 1.0731(3) 1.15105(17) 0.28945(16) 0.0541(7) Uani 1 1 d . . .
C32A C 1.125(6) 1.243(2) 0.315(3) 0.048(7) Uani 0.25 1 d PU A 1
C33 C 1.2651(17) 1.2383(8) 0.2822(10) 0.074(4) Uani 0.25 1 d PU A 1
H33A H 1.3140 1.2901 0.2969 0.111 Uiso 0.25 1 calc PR A 1
H33B H 1.2362 1.2177 0.2291 0.111 Uiso 0.25 1 calc PR A 1
H33C H 1.3278 1.2042 0.3012 0.111 Uiso 0.25 1 calc PR A 1
C34 C 1.1894(17) 1.2726(8) 0.3957(8) 0.069(3) Uani 0.25 1 d PU A 1
H34A H 1.2455 1.3219 0.4084 0.103 Uiso 0.25 1 calc PR A 1
H34B H 1.2493 1.2348 0.4101 0.103 Uiso 0.25 1 calc PR A 1
H34C H 1.1151 1.2801 0.4211 0.103 Uiso 0.25 1 calc PR A 1
C35 C 1.0251(19) 1.2822(9) 0.2799(10) 0.080(4) Uani 0.25 1 d PU A 1
H35A H 1.0664 1.3358 0.2918 0.096 Uiso 0.25 1 calc PR A 1
H35B H 0.9455 1.2853 0.3022 0.096 Uiso 0.25 1 calc PR A 1
C36A C 0.963(3) 1.2499(9) 0.1943(11) 0.073(8) Uani 0.25 1 d PU A 1
H36A H 0.8942 1.2837 0.1790 0.110 Uiso 0.25 1 calc PR A 1
H36B H 0.9172 1.1976 0.1808 0.110 Uiso 0.25 1 calc PR A 1
H36C H 1.0385 1.2487 0.1703 0.110 Uiso 0.25 1 calc PR A 1
C32B C 1.138(3) 1.2302(10) 0.3054(13) 0.068(4) Uani 0.75 1 d P A 2
C37 C 1.2913(7) 1.2380(4) 0.3361(5) 0.121(3) Uani 0.75 1 d PU A 2
H37A H 1.3297 1.2902 0.3424 0.181 Uiso 0.75 1 calc PR A 2
H37B H 1.3337 1.2000 0.3030 0.181 Uiso 0.75 1 calc PR A 2
H37C H 1.3119 1.2289 0.3831 0.181 Uiso 0.75 1 calc PR A 2
C38 C 1.0716(11) 1.2916(3) 0.3619(5) 0.127(3) Uani 0.75 1 d PU A 2
H38A H 1.1203 1.3430 0.3747 0.191 Uiso 0.75 1 calc PR A 2
H38B H 1.0818 1.2765 0.4058 0.191 Uiso 0.75 1 calc PR A 2
H38C H 0.9723 1.2926 0.3398 0.191 Uiso 0.75 1 calc PR A 2
C39 C 1.1049(7) 1.2578(3) 0.2379(3) 0.0857(15) Uani 0.75 1 d PU A 2
H39A H 1.1439 1.3123 0.2529 0.103 Uiso 0.75 1 calc PR A 2
H39B H 1.1541 1.2270 0.2029 0.103 Uiso 0.75 1 calc PR A 2
C36B C 0.9543(19) 1.2524(9) 0.1999(11) 0.179(7) Uani 0.75 1 d P A 2
H36D H 0.9437 1.2778 0.1625 0.268 Uiso 0.75 1 calc PR A 2
H36E H 0.9021 1.2779 0.2349 0.268 Uiso 0.75 1 calc PR A 2
H36F H 0.9179 1.1979 0.1773 0.268 Uiso 0.75 1 calc PR A 2
C40 C 0.9942(3) 1.12963(16) 0.33097(16) 0.0535(7) Uani 1 1 d . A .
H40 H 0.9809 1.1686 0.3721 0.064 Uiso 1 1 calc R . .
C41 C 0.9338(3) 1.05529(16) 0.31618(14) 0.0468(6) Uani 1 1 d . . .
C42 C 0.8369(3) 1.03897(17) 0.36108(15) 0.0523(7) Uani 1 1 d . A .
C43 C 0.8877(4) 0.9780(3) 0.3963(2) 0.0878(13) Uani 1 1 d . . .
H43A H 0.9816 0.9954 0.4285 0.105 Uiso 1 1 calc R A .
H43B H 0.8906 0.9294 0.3586 0.105 Uiso 1 1 calc R . .
H43C H 0.8238 0.9697 0.4244 0.105 Uiso 1 1 calc R . .
C44 C 0.8234(5) 1.1120(3) 0.4212(2) 0.1005(15) Uani 1 1 d . . .
H44A H 0.9159 1.1323 0.4540 0.121 Uiso 1 1 calc R A .
H44B H 0.7616 1.0993 0.4484 0.121 Uiso 1 1 calc R . .
H44C H 0.7842 1.1510 0.3995 0.121 Uiso 1 1 calc R . .
C45 C 0.6902(3) 1.0094(2) 0.31191(16) 0.0630(8) Uani 1 1 d . . .
H45A H 0.6949 0.9581 0.2774 0.076 Uiso 1 1 calc R A .
H45B H 0.6289 1.0019 0.3422 0.076 Uiso 1 1 calc R . .
C46 C 0.6244(5) 1.0600(4) 0.2698(3) 0.126(2) Uani 1 1 d . A .
H46A H 0.5314 1.0361 0.2400 0.152 Uiso 1 1 calc R . .
H46B H 0.6826 1.0667 0.2384 0.152 Uiso 1 1 calc R . .
H46C H 0.6158 1.1104 0.3032 0.152 Uiso 1 1 calc R . .
C47 C 0.9566(3) 0.99653(15) 0.25619(14) 0.0426(5) Uani 1 1 d . A .
C48 C 1.3072(3) 0.88684(18) 0.28786(15) 0.0543(7) Uani 1 1 d . . .
H48A H 1.2612 0.8722 0.2354 0.065 Uiso 1 1 calc R . .
H48B H 1.4015 0.8683 0.2936 0.065 Uiso 1 1 calc R . .
C49 C 1.3204(3) 0.97332(19) 0.32019(16) 0.0570(7) Uani 1 1 d . . .
H49A H 1.3745 0.9968 0.2949 0.068 Uiso 1 1 calc R . .
H49B H 1.2263 0.9919 0.3130 0.068 Uiso 1 1 calc R . .
C50 C 1.3997(3) 1.08169(19) 0.4275(2) 0.0703(9) Uani 1 1 d . . .
H50A H 1.4462 1.0975 0.4794 0.084 Uiso 1 1 calc R . .
H50B H 1.3056 1.0990 0.4205 0.084 Uiso 1 1 calc R . .
H50C H 1.4538 1.1050 0.4027 0.084 Uiso 1 1 calc R . .
C51 C 1.3080(3) 0.96153(18) 0.43299(16) 0.0574(7) Uani 1 1 d . . .
H51A H 1.2141 0.9804 0.4272 0.069 Uiso 1 1 calc R . .
H51B H 1.3542 0.9764 0.4855 0.069 Uiso 1 1 calc R . .
C52 C 1.2938(3) 0.87482(18) 0.40095(15) 0.0579(7) Uani 1 1 d . . .
H52A H 1.3876 0.8558 0.4088 0.069 Uiso 1 1 calc R . .
H52B H 1.2384 0.8519 0.4260 0.069 Uiso 1 1 calc R . .
C53 C 1.2238(4) 0.76472(18) 0.29188(17) 0.0600(7) Uani 1 1 d . . .
H53A H 1.3213 0.7508 0.2998 0.072 Uiso 1 1 calc R . .
H53B H 1.1822 0.7494 0.2389 0.072 Uiso 1 1 calc R . .
C54 C 1.1434(4) 0.71973(18) 0.32398(16) 0.0600(7) Uani 1 1 d . . .
C55 C 1.2153(4) 0.6773(2) 0.3656(2) 0.0802(10) Uani 1 1 d . . .
H55 H 1.3138 0.6777 0.3733 0.096 Uiso 1 1 calc R . .
C56 C 1.1470(5) 0.6343(3) 0.3965(2) 0.0909(12) Uani 1 1 d . . .
C57 C 1.2296(6) 0.5829(4) 0.4380(3) 0.1214(17) Uani 1 1 d U . .
C58 C 1.1461(10) 0.5538(8) 0.4763(6) 0.277(6) Uani 1 1 d U . .
H58A H 1.2018 0.5227 0.5030 0.333 Uiso 1 1 calc R . .
H58B H 1.0637 0.5217 0.4415 0.333 Uiso 1 1 calc R . .
H58C H 1.1162 0.5973 0.5104 0.333 Uiso 1 1 calc R . .
C59 C 1.2801(11) 0.5128(4) 0.3823(4) 0.194(4) Uani 1 1 d U . .
H59A H 1.3365 0.5333 0.3567 0.232 Uiso 1 1 calc R . .
H59B H 1.1983 0.4804 0.3471 0.232 Uiso 1 1 calc R . .
H59C H 1.3363 0.4818 0.4088 0.232 Uiso 1 1 calc R . .
C60 C 1.3594(9) 0.6319(5) 0.4931(4) 0.174(3) Uani 1 1 d U . .
H60A H 1.4169 0.5991 0.5178 0.208 Uiso 1 1 calc R . .
H60B H 1.4165 0.6530 0.4677 0.208 Uiso 1 1 calc R . .
C61 C 1.3190(14) 0.6943(5) 0.5460(6) 0.288(8) Uani 1 1 d U . .
H61A H 1.4028 0.7254 0.5805 0.346 Uiso 1 1 calc R . .
H61B H 1.2645 0.6733 0.5720 0.346 Uiso 1 1 calc R . .
H61C H 1.2622 0.7268 0.5215 0.346 Uiso 1 1 calc R . .
C62 C 1.0045(5) 0.6385(2) 0.3856(2) 0.0834(11) Uani 1 1 d . . .
H62 H 0.9567 0.6110 0.4079 0.100 Uiso 1 1 calc R . .
C63 C 0.9253(4) 0.67985(19) 0.34443(18) 0.0652(8) Uani 1 1 d . . .
C64 C 0.7682(4) 0.6833(2) 0.33805(19) 0.0682(9) Uani 1 1 d . . .
C65 C 0.7149(5) 0.6360(3) 0.3796(3) 0.0993(14) Uani 1 1 d . . .
H65A H 0.6147 0.6403 0.3746 0.119 Uiso 1 1 calc R . .
H65B H 0.7652 0.6558 0.4310 0.119 Uiso 1 1 calc R . .
H65C H 0.7307 0.5817 0.3599 0.119 Uiso 1 1 calc R . .
C66 C 0.6839(4) 0.6507(2) 0.2604(2) 0.0812(10) Uani 1 1 d . . .
H66A H 0.5842 0.6535 0.2581 0.097 Uiso 1 1 calc R . .
H66B H 0.7016 0.5967 0.2407 0.097 Uiso 1 1 calc R . .
H66C H 0.7109 0.6807 0.2317 0.097 Uiso 1 1 calc R . .
C67 C 0.7364(5) 0.7674(2) 0.3677(3) 0.0973(14) Uani 1 1 d . . .
H67A H 0.7622 0.7967 0.3376 0.117 Uiso 1 1 calc R . .
H67B H 0.6343 0.7680 0.3620 0.117 Uiso 1 1 calc R . .
C68 C 0.8068(10) 0.8071(5) 0.4428(4) 0.185(4) Uani 1 1 d . . .
H68A H 0.7794 0.8599 0.4567 0.223 Uiso 1 1 calc R . .
H68B H 0.9082 0.8089 0.4490 0.223 Uiso 1 1 calc R . .
H68C H 0.7806 0.7795 0.4736 0.223 Uiso 1 1 calc R . .
C69 C 0.9975(3) 0.71991(16) 0.31044(15) 0.0526(7) Uani 1 1 d . . .
Li1 Li 0.8462(5) 0.7158(3) 0.1694(2) 0.0498(10) Uani 1 1 d . A .
Li2 Li 0.8092(5) 0.8735(3) 0.1451(2) 0.0490(10) Uani 1 1 d . . .
Li3 Li 1.0053(5) 0.8588(3) 0.2868(2) 0.0536(11) Uani 1 1 d . A .

loop_
_atom_site_aniso_label
_atom_site_aniso_U_11
_atom_site_aniso_U_22
_atom_site_aniso_U_33
_atom_site_aniso_U_23
_atom_site_aniso_U_13
_atom_site_aniso_U_12
O1 0.0445(9) 0.0438(9) 0.0486(10) 0.0054(8) 0.0177(8) 0.0017(7)
O2 0.0474(10) 0.0485(10) 0.0494(10) 0.0162(8) 0.0179(8) -0.0046(8)
O3 0.0620(12) 0.0497(10) 0.0474(10) 0.0143(8) 0.0208(9) -0.0008(9)
N1 0.0395(11) 0.0394(11) 0.0548(13) 0.0040(9) 0.0169(9) -0.0006(8)
N2 0.0614(15) 0.0458(13) 0.0655(15) 0.0120(11) 0.0256(12) 0.0108(11)
N3 0.0462(11) 0.0465(12) 0.0431(11) 0.0148(9) 0.0198(9) 0.0056(9)
N4 0.0702(16) 0.0602(15) 0.0449(13) 0.0169(11) 0.0140(11) 0.0122(12)
N5 0.0538(13) 0.0600(14) 0.0407(12) 0.0144(10) 0.0170(10) -0.0041(10)
N6 0.0430(12) 0.0599(14) 0.0557(14) 0.0148(11) 0.0104(10) 0.0017(10)
C1 0.0488(15) 0.0423(14) 0.0594(16) 0.0028(12) 0.0162(13) -0.0030(11)
C2 0.0522(16) 0.0482(15) 0.0666(18) 0.0111(13) 0.0202(14) -0.0019(12)
C3 0.077(2) 0.069(2) 0.082(2) 0.0294(18) 0.0356(19) 0.0197(17)
C4 0.0483(15) 0.0572(17) 0.0667(18) 0.0103(14) 0.0177(14) 0.0099(13)
C5 0.0410(14) 0.0497(15) 0.0657(17) 0.0063(13) 0.0199(12) 0.0031(11)
C6 0.0422(13) 0.0470(14) 0.0564(15) 0.0062(12) 0.0240(12) -0.0001(11)
C7 0.0425(13) 0.0453(14) 0.0527(15) 0.0053(11) 0.0205(11) -0.0002(10)
C8 0.0486(15) 0.0542(16) 0.0534(16) 0.0009(12) 0.0253(12) -0.0007(12)
C9 0.0463(15) 0.0641(18) 0.0517(16) 0.0032(13) 0.0194(12) -0.0061(13)
C10 0.0504(16) 0.086(2) 0.0534(17) -0.0050(16) 0.0160(14) -0.0113(15)
C11 0.072(2) 0.171(5) 0.057(2) -0.033(3) 0.0185(18) -0.002(3)
C12 0.060(2) 0.098(3) 0.077(2) -0.018(2) 0.0170(18) -0.0194(19)
C13 0.087(3) 0.110(3) 0.055(2) 0.010(2) 0.0111(18) -0.017(2)
C14 0.198(8) 0.209(9) 0.151(7) 0.084(6) 0.036(6) 0.015(6)
C15 0.0407(14) 0.0697(19) 0.0536(16) 0.0066(14) 0.0162(12) -0.0012(12)
C16 0.0447(14) 0.0543(15) 0.0501(15) 0.0077(12) 0.0223(12) 0.0030(11)
C17 0.0439(14) 0.0633(17) 0.0570(16) 0.0083(13) 0.0242(12) 0.0070(12)
C18 0.0469(16) 0.108(3) 0.068(2) 0.0176(19) 0.0262(15) 0.0217(17)
C19 0.0648(18) 0.0605(18) 0.074(2) 0.0139(15) 0.0389(16) 0.0155(14)
C20 0.0449(14) 0.0649(18) 0.0607(17) 0.0117(14) 0.0258(13) -0.0006(13)
C21 0.0631(19) 0.071(2) 0.092(3) 0.0156(18) 0.0394(18) -0.0052(16)
C22 0.0420(13) 0.0430(13) 0.0478(14) 0.0062(11) 0.0163(11) 0.0002(10)
C23 0.0632(17) 0.0544(16) 0.0518(15) 0.0178(13) 0.0292(13) 0.0136(13)
C24 0.0669(18) 0.0566(16) 0.0436(14) 0.0116(12) 0.0188(13) 0.0096(14)
C25 0.095(3) 0.077(2) 0.0536(19) 0.0122(17) 0.0013(18) 0.019(2)
C26 0.0603(17) 0.0594(17) 0.0504(16) 0.0164(13) 0.0159(13) 0.0133(13)
C27 0.0538(15) 0.0483(14) 0.0506(15) 0.0185(12) 0.0197(12) 0.0080(12)
C28 0.0419(13) 0.0527(15) 0.0539(15) 0.0211(12) 0.0212(11) 0.0040(11)
C29 0.0354(12) 0.0519(14) 0.0473(14) 0.0185(11) 0.0132(10) 0.0005(10)
C30 0.0438(13) 0.0535(15) 0.0559(16) 0.0226(13) 0.0175(12) -0.0026(11)
C31 0.0549(16) 0.0500(16) 0.0574(16) 0.0148(13) 0.0173(13) -0.0048(12)
C32A 0.059(12) 0.012(7) 0.069(17) 0.003(8) 0.020(11) -0.003(7)
C33 0.077(10) 0.055(7) 0.087(10) 0.007(8) 0.038(9) -0.029(7)
C34 0.077(9) 0.048(7) 0.075(9) 0.003(6) 0.029(7) -0.004(6)
C35 0.081(10) 0.070(9) 0.088(10) 0.028(8) 0.018(9) -0.013(8)
C36A 0.112(19) 0.024(7) 0.064(9) 0.028(7) -0.031(10) -0.015(9)
C32B 0.080(6) 0.051(9) 0.072(6) 0.009(6) 0.033(4) -0.005(6)
C37 0.098(5) 0.083(4) 0.158(7) 0.050(5) -0.024(5) -0.044(3)
C38 0.197(9) 0.052(3) 0.138(6) 0.003(4) 0.089(6) -0.019(4)
C39 0.102(4) 0.057(3) 0.102(4) 0.032(3) 0.026(3) -0.008(3)
C36B 0.136(13) 0.145(11) 0.269(18) 0.113(12) 0.014(12) 0.020(9)
C40 0.0539(15) 0.0495(15) 0.0544(16) 0.0087(12) 0.0189(13) -0.0026(12)
C41 0.0406(13) 0.0544(15) 0.0444(14) 0.0141(11) 0.0117(11) -0.0036(11)
C42 0.0480(14) 0.0637(17) 0.0439(14) 0.0118(12) 0.0165(12) -0.0059(12)
C43 0.062(2) 0.152(4) 0.089(3) 0.078(3) 0.0402(19) 0.028(2)
C44 0.120(3) 0.100(3) 0.075(2) -0.009(2) 0.063(2) -0.030(3)
C45 0.0426(15) 0.099(2) 0.0539(17) 0.0281(16) 0.0186(13) 0.0029(15)
C46 0.071(3) 0.242(7) 0.129(4) 0.132(5) 0.046(3) 0.049(3)
C47 0.0375(12) 0.0454(13) 0.0447(13) 0.0141(11) 0.0108(10) -0.0019(10)
C48 0.0502(15) 0.0709(19) 0.0423(14) 0.0174(13) 0.0138(12) -0.0059(13)
C49 0.0414(14) 0.075(2) 0.0560(16) 0.0267(15) 0.0076(12) -0.0060(13)
C50 0.0521(17) 0.0636(19) 0.085(2) 0.0138(17) 0.0100(16) 0.0040(14)
C51 0.0538(16) 0.0689(19) 0.0456(15) 0.0104(13) 0.0154(12) 0.0052(13)
C52 0.0651(18) 0.0683(19) 0.0417(14) 0.0166(13) 0.0176(13) 0.0011(14)
C53 0.0672(18) 0.0599(18) 0.0525(16) 0.0118(14) 0.0227(14) 0.0021(14)
C54 0.0715(19) 0.0568(17) 0.0535(17) 0.0160(14) 0.0213(14) 0.0025(14)
C55 0.077(2) 0.088(3) 0.089(3) 0.044(2) 0.024(2) 0.0143(19)
C56 0.101(3) 0.094(3) 0.097(3) 0.057(2) 0.026(2) 0.009(2)
C57 0.127(4) 0.142(4) 0.120(4) 0.087(3) 0.018(3) 0.019(3)
C58 0.180(7) 0.467(17) 0.371(13) 0.374(14) 0.101(7) 0.107(8)
C59 0.309(11) 0.126(5) 0.179(6) 0.091(4) 0.064(6) 0.116(6)
C60 0.201(7) 0.164(6) 0.157(6) 0.098(5) -0.013(5) 0.042(5)
C61 0.404(18) 0.128(6) 0.212(9) 0.007(6) -0.087(9) 0.097(9)
C62 0.100(3) 0.082(3) 0.084(3) 0.042(2) 0.032(2) -0.004(2)
C63 0.086(2) 0.0565(18) 0.0604(18) 0.0213(15) 0.0291(17) -0.0006(16)
C64 0.081(2) 0.0640(19) 0.070(2) 0.0202(16) 0.0405(18) -0.0002(16)
C65 0.100(3) 0.111(3) 0.109(3) 0.051(3) 0.047(3) -0.010(3)
C66 0.075(2) 0.084(3) 0.088(3) 0.021(2) 0.036(2) 0.0017(19)
C67 0.127(4) 0.068(2) 0.110(3) 0.009(2) 0.079(3) 0.006(2)
C68 0.247(9) 0.158(6) 0.134(5) -0.013(5) 0.096(6) -0.013(6)
C69 0.0682(18) 0.0464(15) 0.0451(14) 0.0128(12) 0.0203(13) 0.0014(12)
Li1 0.050(2) 0.045(2) 0.053(3) 0.0081(19) 0.021(2) 0.0021(18)
Li2 0.048(2) 0.050(2) 0.050(2) 0.013(2) 0.0192(19) -0.0007(19)
Li3 0.061(3) 0.054(3) 0.047(2) 0.014(2) 0.018(2) -0.004(2)

loop_
_atom_type_symbol
_atom_type_description
_atom_type_scat_dispersion_real
_atom_type_scat_dispersion_imag
_atom_type_scat_source
C C 0.0033 0.0016 'International Tables Vol C Tables 4.2.6.8 and 6.1.1.4'
H H 0.0000 0.0000 'International Tables Vol C Tables 4.2.6.8 and 6.1.1.4'
Li Li -0.0003 0.0001 'International Tables Vol C Tables 4.2.6.8 and 6.1.1.4'
N N 0.0061 0.0033 'International Tables Vol C Tables 4.2.6.8 and 6.1.1.4'
O O 0.0106 0.0060 'International Tables Vol C Tables 4.2.6.8 and 6.1.1.4'

loop_
_geom_angle_atom_site_label_1
_geom_angle_atom_site_label_2
_geom_angle_atom_site_label_3
_geom_angle
C22 O1 Li1 119.7(2)
C22 O1 Li2 117.5(2)
Li1 O1 Li2 112.1(2)
C47 O2 Li2 117.2(2)
C47 O2 Li3 120.8(2)
Li2 O2 Li3 115.5(2)
C69 O3 Li1 126.6(2)
C69 O3 Li3 115.9(2)
Li1 O3 Li3 110.4(2)
C5 N1 C6 107.7(2)
C5 N1 C1 107.3(2)
C6 N1 C1 110.7(2)
C5 N1 Li1 113.7(2)
C6 N1 Li1 99.3(2)
C1 N1 Li1 117.7(2)
C3 N2 C2 110.7(2)
C3 N2 C4 110.5(3)
C2 N2 C4 108.7(2)
C27 N3 C23 108.4(2)
C27 N3 C28 109.4(2)
C23 N3 C28 108.8(2)
C27 N3 Li2 119.6(2)
C23 N3 Li2 112.9(2)
C28 N3 Li2 96.85(19)
C25 N4 C26 110.1(3)
C25 N4 C24 110.9(3)
C26 N4 C24 108.3(2)
C48 N5 C52 107.9(2)
C48 N5 C53 108.4(2)
C52 N5 C53 110.1(2)
C48 N5 Li3 111.8(2)
C52 N5 Li3 119.6(2)
C53 N5 Li3 98.3(2)
C49 N6 C50 110.0(3)
C49 N6 C51 107.9(2)
C50 N6 C51 110.5(2)
N1 C1 C2 110.9(2)
N1 C1 H1A 109.5
C2 C1 H1A 109.5
N1 C1 H1B 109.5
C2 C1 H1B 109.5
H1A C1 H1B 108.0
N2 C2 C1 111.2(2)
N2 C2 H2A 109.4
C1 C2 H2A 109.4
N2 C2 H2B 109.4
C1 C2 H2B 109.4
H2A C2 H2B 108.0
N2 C3 H3A 109.5
N2 C3 H3B 109.5
H3A C3 H3B 109.5
N2 C3 H3C 109.5
H3A C3 H3C 109.5
H3B C3 H3C 109.5
N2 C4 C5 110.3(2)
N2 C4 H4A 109.6
C5 C4 H4A 109.6
N2 C4 H4B 109.6
C5 C4 H4B 109.6
H4A C4 H4B 108.1
N1 C5 C4 111.3(2)
N1 C5 H5A 109.4
C4 C5 H5A 109.4
N1 C5 H5B 109.4
C4 C5 H5B 109.4
H5A C5 H5B 108.0
N1 C6 C7 113.3(2)
N1 C6 Li1 49.12(15)
C7 C6 Li1 90.07(18)
N1 C6 H6A 108.9
C7 C6 H6A 108.9
Li1 C6 H6A 156.6
N1 C6 H6B 108.9
C7 C6 H6B 108.9
Li1 C6 H6B 77.5
H6A C6 H6B 107.7
C8 C7 C22 121.0(2)
C8 C7 C6 119.9(2)
C22 C7 C6 119.1(2)
C7 C8 C9 122.4(2)
C7 C8 H8 118.8
C9 C8 H8 118.8
C8 C9 C15 115.7(3)
C8 C9 C10 123.7(3)
C15 C9 C10 120.6(3)
C11 C10 C9 111.7(3)
C11 C10 C12 108.8(3)
C9 C10 C12 109.8(3)
C11 C10 C13 109.6(4)
C9 C10 C13 107.9(3)
C12 C10 C13 109.0(3)
C10 C11 H11A 109.5
C10 C11 H11B 109.5
H11A C11 H11B 109.5
C10 C11 H11C 109.5
H11A C11 H11C 109.5
H11B C11 H11C 109.5
C10 C12 H12A 109.5
C10 C12 H12B 109.5
H12A C12 H12B 109.5
C10 C12 H12C 109.5
H12A C12 H12C 109.5
H12B C12 H12C 109.5
C14 C13 C10 109.3(5)
C14 C13 H13A 109.8
C10 C13 H13A 109.8
C14 C13 H13B 109.8
C10 C13 H13B 109.8
H13A C13 H13B 108.3
C13 C14 H14A 109.5
C13 C14 H14B 109.5
H14A C14 H14B 109.5
C13 C14 H14C 109.5
H14A C14 H14C 109.5
H14B C14 H14C 109.5
C16 C15 C9 124.4(3)
C16 C15 H15 117.8
C9 C15 H15 117.8
C15 C16 C22 118.5(2)
C15 C16 C17 120.9(2)
C22 C16 C17 120.5(2)
C19 C17 C20 108.5(2)
C19 C17 C18 107.2(3)
C20 C17 C18 108.0(3)
C19 C17 C16 111.6(2)
C20 C17 C16 109.6(2)
C18 C17 C16 111.9(2)
C17 C18 H18A 109.5
C17 C18 H18B 109.5
H18A C18 H18B 109.5
C17 C18 H18C 109.5
H18A C18 H18C 109.5
H18B C18 H18C 109.5
C17 C19 H19A 109.5
C17 C19 H19B 109.5
H19A C19 H19B 109.5
C17 C19 H19C 109.5
H19A C19 H19C 109.5
H19B C19 H19C 109.5
C21 C20 C17 115.9(3)
C21 C20 H20A 108.3
C17 C20 H20A 108.3
C21 C20 H20B 108.3
C17 C20 H20B 108.3
H20A C20 H20B 107.4
C20 C21 H21A 109.5
C20 C21 H21B 109.5
H21A C21 H21B 109.5
C20 C21 H21C 109.5
H21A C21 H21C 109.5
H21B C21 H21C 109.5
O1 C22 C16 123.3(2)
O1 C22 C7 119.0(2)
C16 C22 C7 117.7(2)
C16 C22 Li2 114.2(2)
C7 C22 Li2 115.44(19)
C16 C22 Li1 140.2(2)
C7 C22 Li1 92.96(19)
Li2 C22 Li1 67.78(15)
N3 C23 C24 112.3(2)
N3 C23 H23A 109.1
C24 C23 H23A 109.1
N3 C23 H23B 109.1
C24 C23 H23B 109.1
H23A C23 H23B 107.9
N4 C24 C23 110.0(2)
N4 C24 H24A 109.7
C23 C24 H24A 109.7
N4 C24 H24B 109.7
C23 C24 H24B 109.7
H24A C24 H24B 108.2
N4 C25 H25A 109.5
N4 C25 H25B 109.5
H25A C25 H25B 109.5
N4 C25 H25C 109.5
H25A C25 H25C 109.5
H25B C25 H25C 109.5
N4 C26 C27 110.9(2)
N4 C26 H26A 109.5
C27 C26 H26A 109.5
N4 C26 H26B 109.5
C27 C26 H26B 109.5
H26A C26 H26B 108.0
N3 C27 C26 111.7(2)
N3 C27 H27A 109.3
C26 C27 H27A 109.3
N3 C27 H27B 109.3
C26 C27 H27B 109.3
H27A C27 H27B 107.9
N3 C28 C29 112.1(2)
N3 C28 Li2 50.66(15)
C29 C28 Li2 89.80(17)
N3 C28 H28A 109.2
C29 C28 H28A 109.2
Li2 C28 H28A 157.6
N3 C28 H28B 109.2
C29 C28 H28B 109.2
Li2 C28 H28B 75.4
H28A C28 H28B 107.9
C30 C29 C47 120.5(2)
C30 C29 C28 120.4(2)
C47 C29 C28 119.0(2)
C31 C30 C29 122.3(2)
C31 C30 H30 118.9
C29 C30 H30 118.9
C30 C31 C40 116.1(2)
C30 C31 C32B 119.3(9)
C40 C31 C32B 124.5(9)
C30 C31 C32A 128(2)
C40 C31 C32A 116(2)
C35 C32A C34 122(3)
C35 C32A C31 111(4)
C34 C32A C31 110(4)
C35 C32A C33 110(4)
C34 C32A C33 102(3)
C31 C32A C33 100(2)
C32A C33 H33A 109.5
C32A C33 H33B 109.5
H33A C33 H33B 109.5
C32A C33 H33C 109.5
H33A C33 H33C 109.5
H33B C33 H33C 109.5
C32A C34 H34A 109.5
C32A C34 H34B 109.5
H34A C34 H34B 109.5
C32A C34 H34C 109.5
H34A C34 H34C 109.5
H34B C34 H34C 109.5
C32A C35 C36A 120(3)
C32A C35 H35A 107.3
C36A C35 H35A 107.3
C32A C35 H35B 107.3
C36A C35 H35B 107.3
H35A C35 H35B 106.9
C35 C36A H36A 109.5
C35 C36A H36B 109.5
H36A C36A H36B 109.5
C35 C36A H36C 109.5
H36A C36A H36C 109.5
H36B C36A H36C 109.5
C31 C32B C37 112.8(14)
C31 C32B C39 112.1(15)
C37 C32B C39 109.4(16)
C31 C32B C38 110.4(15)
C37 C32B C38 108.1(14)
C39 C32B C38 103.5(12)
C32B C37 H37A 109.5
C32B C37 H37B 109.5
H37A C37 H37B 109.5
C32B C37 H37C 109.5
H37A C37 H37C 109.5
H37B C37 H37C 109.5
C32B C38 H38A 109.5
C32B C38 H38B 109.5
H38A C38 H38B 109.5
C32B C38 H38C 109.5
H38A C38 H38C 109.5
H38B C38 H38C 109.5
C36B C39 C32B 116.0(12)
C36B C39 H39A 108.3
C32B C39 H39A 108.3
C36B C39 H39B 108.3
C32B C39 H39B 108.3
H39A C39 H39B 107.4
C39 C36B H36D 109.5
C39 C36B H36E 109.5
H36D C36B H36E 109.5
C39 C36B H36F 109.5
H36D C36B H36F 109.5
H36E C36B H36F 109.5
C41 C40 C31 124.5(3)
C41 C40 H40 117.7
C31 C40 H40 117.7
C40 C41 C47 118.0(2)
C40 C41 C42 120.6(2)
C47 C41 C42 121.3(2)
C43 C42 C45 107.4(3)
C43 C42 C44 107.9(3)
C45 C42 C44 107.4(3)
C43 C42 C41 112.2(2)
C45 C42 C41 109.8(2)
C44 C42 C41 111.9(3)
C42 C43 H43A 109.5
C42 C43 H43B 109.5
H43A C43 H43B 109.5
C42 C43 H43C 109.5
H43A C43 H43C 109.5
H43B C43 H43C 109.5
C42 C44 H44A 109.5
C42 C44 H44B 109.5
H44A C44 H44B 109.5
C42 C44 H44C 109.5
H44A C44 H44C 109.5
H44B C44 H44C 109.5
C46 C45 C42 115.6(3)
C46 C45 H45A 108.4
C42 C45 H45A 108.4
C46 C45 H45B 108.4
C42 C45 H45B 108.4
H45A C45 H45B 107.4
C45 C46 H46A 109.5
C45 C46 H46B 109.5
H46A C46 H46B 109.5
C45 C46 H46C 109.5
H46A C46 H46C 109.5
H46B C46 H46C 109.5
O2 C47 C29 118.6(2)
O2 C47 C41 123.1(2)
C29 C47 C41 118.3(2)
C29 C47 Li2 92.40(18)
C41 C47 Li2 138.65(19)
C29 C47 Li3 119.0(2)
C41 C47 Li3 111.98(19)
Li2 C47 Li3 68.90(15)
N5 C48 C49 111.1(2)
N5 C48 H48A 109.4
C49 C48 H48A 109.4
N5 C48 H48B 109.4
C49 C48 H48B 109.4
H48A C48 H48B 108.0
N6 C49 C48 111.2(2)
N6 C49 H49A 109.4
C48 C49 H49A 109.4
N6 C49 H49B 109.4
C48 C49 H49B 109.4
H49A C49 H49B 108.0
N6 C50 H50A 109.5
N6 C50 H50B 109.5
H50A C50 H50B 109.5
N6 C50 H50C 109.5
H50A C50 H50C 109.5
H50B C50 H50C 109.5
N6 C51 C52 110.9(2)
N6 C51 H51A 109.4
C52 C51 H51A 109.4
N6 C51 H51B 109.4
C52 C51 H51B 109.4
H51A C51 H51B 108.0
N5 C52 C51 111.5(3)
N5 C52 H52A 109.3
C51 C52 H52A 109.3
N5 C52 H52B 109.3
C51 C52 H52B 109.3
H52A C52 H52B 108.0
N5 C53 C54 113.6(2)
N5 C53 Li3 49.84(17)
C54 C53 Li3 87.2(2)
N5 C53 H53A 108.8
C54 C53 H53A 108.8
Li3 C53 H53A 158.2
N5 C53 H53B 108.8
C54 C53 H53B 108.8
Li3 C53 H53B 79.5
H53A C53 H53B 107.7
C55 C54 C69 121.0(3)
C55 C54 C53 118.9(3)
C69 C54 C53 120.1(3)
C54 C55 C56 121.7(4)
C54 C55 H55 119.1
C56 C55 H55 119.1
C62 C56 C55 116.3(4)
C62 C56 C57 123.5(4)
C55 C56 C57 120.1(4)
C58 C57 C60 108.8(7)
C58 C57 C56 111.4(5)
C60 C57 C56 108.5(5)
C58 C57 C59 110.2(7)
C60 C57 C59 108.4(6)
C56 C57 C59 109.5(4)
C57 C58 H58A 109.5
C57 C58 H58B 109.5
H58A C58 H58B 109.5
C57 C58 H58C 109.5
H58A C58 H58C 109.5
H58B C58 H58C 109.5
C57 C59 H59A 109.5
C57 C59 H59B 109.5
H59A C59 H59B 109.5
C57 C59 H59C 109.5
H59A C59 H59C 109.5
H59B C59 H59C 109.5
C61 C60 C57 110.4(8)
C61 C60 H60A 109.6
C57 C60 H60A 109.6
C61 C60 H60B 109.6
C57 C60 H60B 109.6
H60A C60 H60B 108.1
C60 C61 H61A 109.5
C60 C61 H61B 109.5
H61A C61 H61B 109.5
C60 C61 H61C 109.5
H61A C61 H61C 109.5
H61B C61 H61C 109.5
C56 C62 C63 125.1(3)
C56 C62 H62 117.5
C63 C62 H62 117.5
C62 C63 C69 117.1(3)
C62 C63 C64 121.0(3)
C69 C63 C64 121.9(3)
C66 C64 C65 106.2(3)
C66 C64 C63 111.5(3)
C65 C64 C63 112.2(3)
C66 C64 C67 108.3(4)
C65 C64 C67 108.5(3)
C63 C64 C67 110.0(3)
C64 C65 H65A 109.5
C64 C65 H65B 109.5
H65A C65 H65B 109.5
C64 C65 H65C 109.5
H65A C65 H65C 109.5
H65B C65 H65C 109.5
C64 C66 H66A 109.5
C64 C66 H66B 109.5
H66A C66 H66B 109.5
C64 C66 H66C 109.5
H66A C66 H66C 109.5
H66B C66 H66C 109.5
C68 C67 C64 115.6(5)
C68 C67 H67A 108.4
C64 C67 H67A 108.4
C68 C67 H67B 108.4
C64 C67 H67B 108.4
H67A C67 H67B 107.4
C67 C68 H68A 109.5
C67 C68 H68B 109.5
H68A C68 H68B 109.5
C67 C68 H68C 109.5
H68A C68 H68C 109.5
H68B C68 H68C 109.5
O3 C69 C54 118.5(3)
O3 C69 C63 122.9(3)
C54 C69 C63 118.7(3)
C54 C69 Li3 91.9(2)
C63 C69 Li3 139.0(2)
O3 Li1 O1 121.9(2)
O3 Li1 N1 132.3(3)
O1 Li1 N1 99.7(2)
O3 Li1 C22 146.8(2)
O1 Li1 C22 24.89(10)
N1 Li1 C22 77.56(16)
O3 Li1 C6 142.9(2)
O1 Li1 C6 71.37(17)
N1 Li1 C6 31.57(11)
C22 Li1 C6 54.06(12)
O3 Li1 Li3 35.00(14)
O1 Li1 Li3 93.9(2)
N1 Li1 Li3 131.5(2)
C22 Li1 Li3 117.32(19)
C6 Li1 Li3 118.74(18)
O3 Li1 Li2 94.03(19)
O1 Li1 Li2 34.19(13)
N1 Li1 Li2 112.4(2)
C22 Li1 Li2 55.95(13)
C6 Li1 Li2 81.06(16)
Li3 Li1 Li2 61.40(15)
O2 Li2 O1 119.5(3)
O2 Li2 N3 101.0(2)
O1 Li2 N3 131.8(2)
O2 Li2 C47 25.95(10)
O1 Li2 C47 145.5(2)
N3 Li2 C47 78.23(16)
O2 Li2 C28 71.98(16)
O1 Li2 C28 140.3(2)
N3 Li2 C28 32.49(10)
C47 Li2 C28 54.68(11)
O2 Li2 C22 145.1(2)
O1 Li2 C22 25.58(10)
N3 Li2 C22 109.47(19)
C47 Li2 C22 171.0(2)
C28 Li2 C22 130.07(18)
O2 Li2 Li1 90.1(2)
O1 Li2 Li1 33.70(14)
N3 Li2 Li1 134.6(2)
C47 Li2 Li1 115.08(19)
C28 Li2 Li1 119.30(19)
C22 Li2 Li1 56.27(13)
O2 Li2 Li3 32.29(14)
O1 Li2 Li3 90.8(2)
N3 Li2 Li3 116.5(2)
C47 Li2 Li3 56.37(13)
C28 Li2 Li3 84.04(16)
C22 Li2 Li3 114.95(19)
Li1 Li2 Li3 58.71(15)
O2 Li3 O3 120.1(3)
O2 Li3 N5 131.4(3)
O3 Li3 N5 101.2(2)
O2 Li3 C69 145.7(3)
O3 Li3 C69 26.15(12)
N5 Li3 C69 79.95(18)
O2 Li3 C47 24.49(10)
O3 Li3 C47 144.5(3)
N5 Li3 C47 111.3(2)
C69 Li3 C47 168.8(2)
O2 Li3 C53 144.9(2)
O3 Li3 C53 71.00(18)
N5 Li3 C53 31.85(12)
C69 Li3 C53 54.56(13)
C47 Li3 C53 136.04(19)
O2 Li3 Li1 91.2(2)
O3 Li3 Li1 34.58(14)
N5 Li3 Li1 114.1(2)
C69 Li3 Li1 58.87(14)
C47 Li3 Li1 114.61(19)
C53 Li3 Li1 83.23(17)
O2 Li3 Li2 32.18(13)
O3 Li3 Li2 92.2(2)
N5 Li3 Li2 134.7(2)
C69 Li3 Li2 118.08(19)
C47 Li3 Li2 54.73(13)
C53 Li3 Li2 124.89(19)
Li1 Li3 Li2 59.89(15)

loop_
_geom_bond_atom_site_label_1
_geom_bond_atom_site_label_2
_geom_bond_distance
O1 C22 1.337(3)
O1 Li1 1.839(5)
O1 Li2 1.862(5)
O2 C47 1.342(3)
O2 Li2 1.839(5)
O2 Li3 1.845(5)
O3 C69 1.332(3)
O3 Li1 1.837(5)
O3 Li3 1.857(5)
N1 C5 1.477(3)
N1 C6 1.477(4)
N1 C1 1.478(3)
N1 Li1 2.133(5)
N2 C3 1.449(4)
N2 C2 1.453(4)
N2 C4 1.465(4)
N3 C27 1.470(3)
N3 C23 1.478(3)
N3 C28 1.485(3)
N3 Li2 2.138(5)
N4 C25 1.450(4)
N4 C26 1.457(4)
N4 C24 1.458(4)
N5 C48 1.468(3)
N5 C52 1.469(4)
N5 C53 1.485(4)
N5 Li3 2.150(6)
N6 C49 1.459(4)
N6 C50 1.460(4)
N6 C51 1.465(4)
C1 C2 1.503(4)
C1 H1A 0.9900
C1 H1B 0.9900
C2 H2A 0.9900
C2 H2B 0.9900
C3 H3A 0.9800
C3 H3B 0.9800
C3 H3C 0.9800
C4 C5 1.504(4)
C4 H4A 0.9900
C4 H4B 0.9900
C5 H5A 0.9900
C5 H5B 0.9900
C6 C7 1.504(4)
C6 Li1 2.783(5)
C6 H6A 0.9900
C6 H6B 0.9900
C7 C8 1.380(4)
C7 C22 1.417(3)
C8 C9 1.381(4)
C8 H8 0.9500
C9 C15 1.407(4)
C9 C10 1.528(4)
C10 C11 1.528(5)
C10 C12 1.528(5)
C10 C13 1.536(6)
C11 H11A 0.9800
C11 H11B 0.9800
C11 H11C 0.9800
C12 H12A 0.9800
C12 H12B 0.9800
C12 H12C 0.9800
C13 C14 1.432(8)
C13 H13A 0.9900
C13 H13B 0.9900
C14 H14A 0.9800
C14 H14B 0.9800
C14 H14C 0.9800
C15 C16 1.382(4)
C15 H15 0.9500
C16 C22 1.413(4)
C16 C17 1.544(3)
C17 C19 1.533(4)
C17 C20 1.541(4)
C17 C18 1.543(4)
C18 H18A 0.9800
C18 H18B 0.9800
C18 H18C 0.9800
C19 H19A 0.9800
C19 H19B 0.9800
C19 H19C 0.9800
C20 C21 1.513(5)
C20 H20A 0.9900
C20 H20B 0.9900
C21 H21A 0.9800
C21 H21B 0.9800
C21 H21C 0.9800
C22 Li2 2.748(5)
C22 Li1 2.758(6)
C23 C24 1.501(4)
C23 H23A 0.9900
C23 H23B 0.9900
C24 H24A 0.9900
C24 H24B 0.9900
C25 H25A 0.9800
C25 H25B 0.9800
C25 H25C 0.9800
C26 C27 1.508(4)
C26 H26A 0.9900
C26 H26B 0.9900
C27 H27A 0.9900
C27 H27B 0.9900
C28 C29 1.501(4)
C28 Li2 2.745(5)
C28 H28A 0.9900
C28 H28B 0.9900
C29 C30 1.393(4)
C29 C47 1.414(3)
C30 C31 1.379(4)
C30 H30 0.9500
C31 C40 1.399(4)
C31 C32B 1.48(2)
C31 C32A 1.64(4)
C32A C35 1.40(7)
C32A C34 1.52(7)
C32A C33 1.66(6)
C33 H33A 0.9800
C33 H33B 0.9800
C33 H33C 0.9800
C34 H34A 0.9800
C34 H34B 0.9800
C34 H34C 0.9800
C35 C36A 1.59(3)
C35 H35A 0.9900
C35 H35B 0.9900
C36A H36A 0.9800
C36A H36B 0.9800
C36A H36C 0.9800
C32B C37 1.48(2)
C32B C39 1.54(3)
C32B C38 1.608(18)
C37 H37A 0.9800
C37 H37B 0.9800
C37 H37C 0.9800
C38 H38A 0.9800
C38 H38B 0.9800
C38 H38C 0.9800
C39 C36B 1.490(17)
C39 H39A 0.9900
C39 H39B 0.9900
C36B H36D 0.9800
C36B H36E 0.9800
C36B H36F 0.9800
C40 C41 1.390(4)
C40 H40 0.9500
C41 C47 1.415(4)
C41 C42 1.545(4)
C42 C43 1.519(5)
C42 C45 1.528(4)
C42 C44 1.534(5)
C43 H43A 0.9800
C43 H43B 0.9800
C43 H43C 0.9800
C44 H44A 0.9800
C44 H44B 0.9800
C44 H44C 0.9800
C45 C46 1.487(5)
C45 H45A 0.9900
C45 H45B 0.9900
C46 H46A 0.9800
C46 H46B 0.9800
C46 H46C 0.9800
C47 Li2 2.727(5)
C47 Li3 2.781(6)
C48 C49 1.503(4)
C48 H48A 0.9900
C48 H48B 0.9900
C49 H49A 0.9900
C49 H49B 0.9900
C50 H50A 0.9800
C50 H50B 0.9800
C50 H50C 0.9800
C51 C52 1.506(4)
C51 H51A 0.9900
C51 H51B 0.9900
C52 H52A 0.9900
C52 H52B 0.9900
C53 C54 1.505(4)
C53 Li3 2.784(6)
C53 H53A 0.9900
C53 H53B 0.9900
C54 C55 1.385(5)
C54 C69 1.405(4)
C55 C56 1.391(5)
C55 H55 0.9500
C56 C62 1.382(6)
C56 C57 1.550(6)
C57 C58 1.447(9)
C57 C60 1.535(10)
C57 C59 1.599(9)
C58 H58A 0.9800
C58 H58B 0.9800
C58 H58C 0.9800
C59 H59A 0.9800
C59 H59B 0.9800
C59 H59C 0.9800
C60 C61 1.437(12)
C60 H60A 0.9900
C60 H60B 0.9900
C61 H61A 0.9800
C61 H61B 0.9800
C61 H61C 0.9800
C62 C63 1.395(5)
C62 H62 0.9500
C63 C69 1.424(4)
C63 C64 1.534(5)
C64 C66 1.507(5)
C64 C65 1.532(5)
C64 C67 1.536(5)
C65 H65A 0.9800
C65 H65B 0.9800
C65 H65C 0.9800
C66 H66A 0.9800
C66 H66B 0.9800
C66 H66C 0.9800
C67 C68 1.448(8)
C67 H67A 0.9900
C67 H67B 0.9900
C68 H68A 0.9800
C68 H68B 0.9800
C68 H68C 0.9800
C69 Li3 2.717(6)
Li1 Li3 3.033(6)
Li1 Li2 3.070(7)
Li2 Li3 3.116(7)
